data_4332337
loop_
_publ_author_name
'Li, Yan'
'Zheng, Fa-Kun'
'Liu, Xi'
'Zou, Wen-Qiang'
Guo,
'Lu, Can-Zhong'
'Huang, Jin-Shun'

_publ_section_title
;
 Crystal Structures and Magnetic and Luminescent Properties of a Series of
 Homodinuclear Lanthanide Complexes with 4-Cyanobenzoic Ligand
;
_journal_issue 16
_journal_name_full 'Inorganic Chemistry'
_journal_page_first 6308
_journal_page_last 6316
_journal_paper_doi 10.1021/ic0602603
_journal_volume 45
_journal_year 2006
_chemical_formula_moiety '[Pr2(4-cba)6(phen)2(H2O)2]'
_chemical_formula_sum 'C72 H44 N10 O14 Pr2'
_chemical_formula_weight 1554.99
_chemical_name_common '[Pr2(4-cba)6(phen)2(H2O)2]'
_chemical_name_systematic '[Pr2(4-cba)6(phen)2(H2O)2]'
_space_group_IT_number 2
_symmetry_cell_setting triclinic
_symmetry_space_group_name_Hall '-P 1'
_symmetry_space_group_name_H-M 'P -1'
_atom_sites_solution_hydrogens geom
_atom_sites_solution_primary direct
_atom_sites_solution_secondary difmap
_audit_creation_method SHELXL-97
_cell_angle_alpha 97.443(4)
_cell_angle_beta 101.952(4)
_cell_angle_gamma 99.497(2)
_cell_formula_units_Z 1
_cell_length_a 8.308(2)
_cell_length_b 12.852(4)
_cell_length_c 16.419(5)
_cell_measurement_reflns_used 5627
_cell_measurement_temperature 293(2)
_cell_measurement_theta_max 27.4835
_cell_measurement_theta_min 2.2404
_cell_volume 1667.1(8)
_computing_cell_refinement 'CrystalClear (Rigaku Corp., 2002)'
_computing_data_collection 'CrystalClear (Rigaku Corp., 2002)'
_computing_data_reduction 'CrystalClear (Rigaku Corp., 2002)'
_computing_molecular_graphics 'Bruker SHELXTL'
_computing_publication_material 'Siemens SHELXTL^TM^ 5'
_computing_structure_refinement 'Siemens SHELXTL^TM^ 5'
_computing_structure_solution 'Siemens SHELXTL^TM^ 5'
_diffrn_ambient_temperature 293(2)
_diffrn_measured_fraction_theta_full 0.989
_diffrn_measured_fraction_theta_max 0.989
_diffrn_measurement_device_type 'Rigaku Mercury CCD'
_diffrn_measurement_method \w
_diffrn_radiation_monochromator graphite
_diffrn_radiation_source 'Rotating Anode'
_diffrn_radiation_type MoK\a
_diffrn_radiation_wavelength 0.71073
_diffrn_reflns_av_R_equivalents 0.0180
_diffrn_reflns_av_sigmaI/netI 0.0293
_diffrn_reflns_limit_h_max 9
_diffrn_reflns_limit_h_min -9
_diffrn_reflns_limit_k_max 14
_diffrn_reflns_limit_k_min -15
_diffrn_reflns_limit_l_max 18
_diffrn_reflns_limit_l_min -19
_diffrn_reflns_number 10571
_diffrn_reflns_theta_full 25.03
_diffrn_reflns_theta_max 25.03
_diffrn_reflns_theta_min 3.17
_exptl_absorpt_coefficient_mu 1.518
_exptl_absorpt_correction_T_max 1.0000
_exptl_absorpt_correction_T_min 0.8100
_exptl_absorpt_correction_type multi-scan
_exptl_absorpt_process_details 'Sphere (Rigaku CrystalClear)'
_exptl_crystal_colour 'pale Green'
_exptl_crystal_density_diffrn 1.549
_exptl_crystal_density_method 'not measured'
_exptl_crystal_description Prism
_exptl_crystal_F_000 776
_exptl_crystal_size_max 0.3200
_exptl_crystal_size_mid 0.2000
_exptl_crystal_size_min 0.1000
_refine_diff_density_max 0.539
_refine_diff_density_min -0.500
_refine_diff_density_rms 0.061
_refine_ls_extinction_method none
_refine_ls_goodness_of_fit_ref 1.004
_refine_ls_hydrogen_treatment mixed
_refine_ls_matrix_type full
_refine_ls_number_parameters 448
_refine_ls_number_reflns 5825
_refine_ls_number_restraints 14
_refine_ls_restrained_S_all 1.020
_refine_ls_R_factor_all 0.0298
_refine_ls_R_factor_gt 0.0273
_refine_ls_shift/su_max 0.003
_refine_ls_shift/su_mean 0.000
_refine_ls_structure_factor_coef Fsqd
_refine_ls_weighting_details 'calc w=1/[\s^2^(Fo^2^)+(0.0420P)^2^+0.6408P] where P=(Fo^2^+2Fc^2^)/3'
_refine_ls_weighting_scheme calc
_refine_ls_wR_factor_gt 0.0676
_refine_ls_wR_factor_ref 0.0697
_reflns_number_gt 5532
_reflns_number_total 5825
_reflns_threshold_expression >2sigma(I)
_cod_data_source_file ic0602603sup2.cif
_cod_data_source_block 2
_cod_depositor_comments
;
The following automatic conversions were performed:

'_exptl_absorpt_correction_type' value 'Multi-scan' changed to
'multi-scan' according to
/home/saulius/struct/CIF-dictionaries/cif_core.dic dictionary named
'cif_core.dic' version 2.4.2 from 2011-04-26.

Automatic conversion script
Id: cif_fix_values 1891 2012-01-12 08:04:46Z andrius 
;
_cod_original_cell_volume 1667.2(8)
_cod_original_sg_symbol_H-M P-1
_cod_database_code 4332337

loop_
_symmetry_equiv_pos_as_xyz
'x, y, z'
'-x, -y, -z'

loop_
_atom_site_label
_atom_site_type_symbol
_atom_site_fract_x
_atom_site_fract_y
_atom_site_fract_z
_atom_site_U_iso_or_equiv
_atom_site_adp_type
_atom_site_occupancy
_atom_site_symmetry_multiplicity
_atom_site_calc_flag
_atom_site_refinement_flags
Pr1 Pr 0.717160(18) 0.132701(12) 0.522729(9) 0.03024(7) Uani 1 1 d .
O1W O 1.0036(3) 0.13030(18) 0.50371(14) 0.0433(5) Uani 1 1 d D
H1WA H 1.047(4) 0.084(2) 0.4680(17) 0.052 Uiso 1 1 d D
H1WB H 1.082(3) 0.147(3) 0.5569(12) 0.052 Uiso 1 1 d D
O11 O 0.4476(3) 0.15348(17) 0.44024(13) 0.0412(5) Uani 1 1 d .
O12 O 0.2160(2) 0.03013(17) 0.42541(13) 0.0393(5) Uani 1 1 d .
O21 O 0.6959(3) 0.03643(18) 0.37862(13) 0.0471(5) Uani 1 1 d .
O22 O 0.4772(3) -0.07674(18) 0.39397(13) 0.0421(5) Uani 1 1 d .
O31 O 0.9154(3) 0.22107(19) 0.65338(13) 0.0495(6) Uani 1 1 d .
O32 O 1.1790(3) 0.2025(3) 0.65851(16) 0.0658(8) Uani 1 1 d .
N1 N 0.6584(4) 0.3242(2) 0.57614(17) 0.0459(7) Uani 1 1 d .
N2 N 0.7851(3) 0.2904(2) 0.43605(17) 0.0446(6) Uani 1 1 d .
N11 N 0.0854(6) 0.1456(5) -0.0172(3) 0.137(2) Uani 1 1 d .
N21 N 0.3205(7) -0.1995(5) -0.0798(2) 0.128(2) Uani 1 1 d .
N31 N 1.3046(9) 0.4939(8) 1.0996(4) 0.201(4) Uani 1 1 d U
C1 C 0.5976(6) 0.3416(3) 0.6442(2) 0.0642(11) Uani 1 1 d .
H1A H 0.5605 0.2830 0.6680 0.077 Uiso 1 1 calc R
C2 C 0.5864(7) 0.4430(4) 0.6821(3) 0.0819(15) Uani 1 1 d .
H2A H 0.5470 0.4519 0.7311 0.098 Uiso 1 1 calc R
C3 C 0.6339(6) 0.5279(4) 0.6459(3) 0.0861(16) Uani 1 1 d .
H3A H 0.6272 0.5961 0.6702 0.103 Uiso 1 1 calc R
C4 C 0.6930(5) 0.5146(3) 0.5725(3) 0.0691(12) Uani 1 1 d .
C5 C 0.7413(7) 0.5999(3) 0.5283(4) 0.097(2) Uani 1 1 d .
H5A H 0.7358 0.6693 0.5503 0.116 Uiso 1 1 calc R
C6 C 0.7946(7) 0.5836(3) 0.4558(4) 0.097(2) Uani 1 1 d .
H6A H 0.8222 0.6402 0.4280 0.116 Uiso 1 1 calc R
C7 C 0.8073(5) 0.4780(3) 0.4232(3) 0.0687(12) Uani 1 1 d .
C8 C 0.8583(6) 0.4541(4) 0.3480(4) 0.0888(17) Uani 1 1 d .
H8A H 0.8830 0.5087 0.3177 0.107 Uiso 1 1 calc R
C9 C 0.8723(6) 0.3536(4) 0.3183(3) 0.0800(14) Uani 1 1 d .
H9A H 0.9049 0.3383 0.2679 0.096 Uiso 1 1 calc R
C10 C 0.8365(5) 0.2728(3) 0.3656(2) 0.0618(10) Uani 1 1 d .
H10A H 0.8497 0.2041 0.3466 0.074 Uiso 1 1 calc R
C11 C 0.7671(4) 0.3909(3) 0.4644(2) 0.0494(9) Uani 1 1 d .
C12 C 0.7049(4) 0.4092(3) 0.5396(2) 0.0500(9) Uani 1 1 d .
C101 C 0.2520(4) 0.1163(2) 0.30939(18) 0.0376(7) Uani 1 1 d .
C102 C 0.3616(4) 0.1767(3) 0.2729(2) 0.0466(8) Uani 1 1 d .
H10B H 0.4669 0.2114 0.3054 0.056 Uiso 1 1 calc R
C103 C 0.3172(5) 0.1862(3) 0.1890(2) 0.0590(10) Uani 1 1 d .
H10C H 0.3916 0.2268 0.1647 0.071 Uiso 1 1 calc R
C104 C 0.1619(5) 0.1349(4) 0.1421(2) 0.0705(12) Uani 1 1 d .
C105 C 0.0507(5) 0.0743(5) 0.1776(3) 0.0915(17) Uani 1 1 d U
H10D H -0.0545 0.0397 0.1450 0.110 Uiso 1 1 calc R
C106 C 0.0959(5) 0.0653(4) 0.2615(2) 0.0689(12) Uani 1 1 d .
H10E H 0.0212 0.0247 0.2857 0.083 Uiso 1 1 calc R
C107 C 0.3093(4) 0.0991(2) 0.39897(18) 0.0332(6) Uani 1 1 d .
C108 C 0.1178(6) 0.1407(5) 0.0526(3) 0.1003(19) Uani 1 1 d .
C201 C 0.5114(4) -0.0704(2) 0.25480(18) 0.0373(7) Uani 1 1 d .
C202 C 0.6144(5) -0.0372(3) 0.2031(2) 0.0600(10) Uani 1 1 d .
H20A H 0.7183 0.0073 0.2269 0.072 Uiso 1 1 calc R
C203 C 0.5655(5) -0.0692(4) 0.1171(2) 0.0737(13) Uani 1 1 d .
H20B H 0.6367 -0.0472 0.0830 0.088 Uiso 1 1 calc R
C204 C 0.4102(5) -0.1340(4) 0.0813(2) 0.0626(10) Uani 1 1 d .
C205 C 0.3051(5) -0.1638(4) 0.1324(2) 0.0649(11) Uani 1 1 d .
H20C H 0.1989 -0.2054 0.1085 0.078 Uiso 1 1 calc R
C206 C 0.3561(4) -0.1323(3) 0.2186(2) 0.0507(9) Uani 1 1 d .
H20D H 0.2843 -0.1534 0.2526 0.061 Uiso 1 1 calc R
C207 C 0.5675(4) -0.0349(2) 0.34906(18) 0.0355(6) Uani 1 1 d .
C208 C 0.3598(7) -0.1704(5) -0.0086(3) 0.0884(16) Uani 1 1 d .
C301 C 1.1213(4) 0.2965(3) 0.7787(2) 0.0476(8) Uani 1 1 d .
C302 C 1.2804(5) 0.2987(4) 0.8272(2) 0.0683(11) Uani 1 1 d .
H30A H 1.3550 0.2646 0.8041 0.082 Uiso 1 1 calc R
C303 C 1.3279(6) 0.3515(5) 0.9101(3) 0.0912(16) Uani 1 1 d .
H30B H 1.4338 0.3519 0.9428 0.109 Uiso 1 1 calc R
C304 C 1.2188(7) 0.4033(5) 0.9437(3) 0.0947(17) Uani 1 1 d .
C305 C 1.0640(6) 0.4051(5) 0.8944(3) 0.0918(16) Uani 1 1 d .
H30C H 0.9921 0.4430 0.9165 0.110 Uiso 1 1 calc R
C306 C 1.0155(5) 0.3514(4) 0.8129(2) 0.0663(11) Uani 1 1 d .
H30D H 0.9099 0.3522 0.7803 0.080 Uiso 1 1 calc R
C307 C 1.0697(4) 0.2346(3) 0.6904(2) 0.0422(7) Uani 1 1 d .
C308 C 1.2677(8) 0.4531(7) 1.0310(4) 0.148(3) Uani 1 1 d .

loop_
_atom_site_aniso_label
_atom_site_aniso_U_11
_atom_site_aniso_U_22
_atom_site_aniso_U_33
_atom_site_aniso_U_23
_atom_site_aniso_U_13
_atom_site_aniso_U_12
Pr1 0.03306(10) 0.02888(10) 0.03109(10) 0.00479(7) 0.01229(7) 0.00678(7)
O1W 0.0374(12) 0.0467(13) 0.0491(13) 0.0016(10) 0.0185(9) 0.0120(10)
O11 0.0397(12) 0.0400(12) 0.0420(12) 0.0076(9) 0.0045(9) 0.0085(10)
O12 0.0366(11) 0.0406(12) 0.0486(12) 0.0154(10) 0.0171(9) 0.0148(9)
O21 0.0489(13) 0.0484(14) 0.0401(12) -0.0049(10) 0.0148(10) 0.0021(11)
O22 0.0469(12) 0.0514(13) 0.0381(11) 0.0134(10) 0.0236(9) 0.0167(10)
O31 0.0408(13) 0.0585(15) 0.0430(13) -0.0046(11) 0.0050(10) 0.0087(11)
O32 0.0478(14) 0.093(2) 0.0547(15) -0.0048(14) 0.0067(12) 0.0278(14)
N1 0.0557(17) 0.0336(14) 0.0446(15) 0.0006(12) 0.0024(13) 0.0146(12)
N2 0.0424(15) 0.0401(16) 0.0510(16) 0.0154(12) 0.0106(12) 0.0016(12)
N11 0.119(4) 0.221(7) 0.055(3) 0.052(3) 0.002(2) -0.012(4)
N21 0.147(5) 0.173(5) 0.041(2) -0.001(3) 0.009(2) -0.001(4)
N31 0.145(5) 0.311(10) 0.092(4) -0.080(5) 0.013(4) 0.003(6)
C1 0.088(3) 0.057(2) 0.049(2) -0.0016(17) 0.009(2) 0.036(2)
C2 0.099(4) 0.079(3) 0.065(3) -0.016(2) 0.006(2) 0.050(3)
C3 0.091(3) 0.052(3) 0.095(4) -0.029(3) -0.011(3) 0.030(2)
C4 0.061(2) 0.032(2) 0.095(3) -0.006(2) -0.015(2) 0.0096(17)
C5 0.087(4) 0.025(2) 0.151(5) 0.000(3) -0.022(4) 0.008(2)
C6 0.099(4) 0.026(2) 0.139(5) 0.016(3) -0.032(4) 0.012(2)
C7 0.051(2) 0.056(2) 0.095(3) 0.039(2) 0.001(2) -0.0017(18)
C8 0.072(3) 0.080(4) 0.119(4) 0.066(3) 0.016(3) -0.002(3)
C9 0.072(3) 0.095(4) 0.081(3) 0.045(3) 0.028(2) 0.002(3)
C10 0.063(2) 0.063(3) 0.064(2) 0.023(2) 0.0239(19) 0.0008(19)
C11 0.0364(17) 0.0337(18) 0.070(2) 0.0204(16) -0.0049(16) -0.0020(14)
C12 0.0435(18) 0.0324(17) 0.060(2) 0.0003(15) -0.0128(16) 0.0058(14)
C101 0.0363(16) 0.0421(17) 0.0388(16) 0.0103(13) 0.0117(12) 0.0136(13)
C102 0.0455(18) 0.0460(19) 0.0472(19) 0.0150(15) 0.0094(14) 0.0023(15)
C103 0.057(2) 0.071(3) 0.051(2) 0.0238(19) 0.0164(17) 0.0035(19)
C104 0.060(2) 0.107(4) 0.044(2) 0.026(2) 0.0104(18) 0.009(2)
C105 0.050(2) 0.152(5) 0.056(2) 0.033(3) -0.0039(19) -0.016(3)
C106 0.043(2) 0.111(4) 0.048(2) 0.027(2) 0.0078(16) -0.004(2)
C107 0.0337(15) 0.0334(16) 0.0405(16) 0.0101(13) 0.0144(13) 0.0184(13)
C108 0.077(3) 0.161(6) 0.054(3) 0.037(3) 0.004(2) -0.003(3)
C201 0.0394(16) 0.0406(17) 0.0371(16) 0.0072(13) 0.0170(13) 0.0114(13)
C202 0.053(2) 0.080(3) 0.0412(19) 0.0027(18) 0.0204(16) -0.0080(19)
C203 0.071(3) 0.109(4) 0.040(2) 0.011(2) 0.0270(19) -0.002(2)
C204 0.070(3) 0.082(3) 0.0325(18) 0.0091(18) 0.0106(17) 0.010(2)
C205 0.051(2) 0.089(3) 0.045(2) 0.011(2) 0.0021(16) -0.004(2)
C206 0.0419(18) 0.068(2) 0.0414(18) 0.0106(16) 0.0129(14) 0.0028(16)
C207 0.0397(16) 0.0379(17) 0.0352(15) 0.0041(13) 0.0171(13) 0.0160(14)
C208 0.093(3) 0.122(4) 0.037(2) 0.004(2) 0.009(2) 0.000(3)
C301 0.0487(19) 0.0454(19) 0.0455(19) 0.0048(15) 0.0121(15) 0.0006(15)
C302 0.055(2) 0.086(3) 0.053(2) -0.002(2) 0.0000(18) 0.011(2)
C303 0.071(3) 0.127(5) 0.054(3) -0.010(3) -0.009(2) 0.005(3)
C304 0.086(4) 0.121(5) 0.053(3) -0.022(3) 0.010(3) -0.011(3)
C305 0.082(3) 0.114(4) 0.067(3) -0.029(3) 0.023(3) 0.013(3)
C306 0.061(2) 0.077(3) 0.053(2) -0.011(2) 0.0110(18) 0.010(2)
C307 0.0470(19) 0.0377(17) 0.0414(17) 0.0075(13) 0.0100(14) 0.0072(14)
C308 0.106(5) 0.226(9) 0.068(4) -0.062(5) 0.009(3) -0.008(5)

loop_
_atom_type_symbol
_atom_type_description
_atom_type_scat_dispersion_real
_atom_type_scat_dispersion_imag
_atom_type_scat_source
C C 0.0033 0.0016 'International Tables Vol C Tables 4.2.6.8 and 6.1.1.4'
H H 0.0000 0.0000 'International Tables Vol C Tables 4.2.6.8 and 6.1.1.4'
N N 0.0061 0.0033 'International Tables Vol C Tables 4.2.6.8 and 6.1.1.4'
O O 0.0106 0.0060 'International Tables Vol C Tables 4.2.6.8 and 6.1.1.4'
Pr Pr -0.2180 2.8214 'International Tables Vol C Tables 4.2.6.8 and 6.1.1.4'

loop_
_geom_angle_atom_site_label_1
_geom_angle_atom_site_label_2
_geom_angle_atom_site_label_3
_geom_angle
_geom_angle_site_symmetry_1
_geom_angle_site_symmetry_3
O22 Pr1 O31 87.98(8) 2_656 .
O22 Pr1 O11 76.35(7) 2_656 .
O31 Pr1 O11 137.41(8) . .
O22 Pr1 O12 71.70(7) 2_656 2_656
O31 Pr1 O12 82.81(8) . 2_656
O11 Pr1 O12 126.80(7) . 2_656
O22 Pr1 O1W 143.58(7) 2_656 .
O31 Pr1 O1W 71.71(8) . .
O11 Pr1 O1W 138.38(7) . .
O12 Pr1 O1W 75.91(7) 2_656 .
O22 Pr1 O21 121.91(8) 2_656 .
O31 Pr1 O21 143.24(8) . .
O11 Pr1 O21 75.28(8) . .
O12 Pr1 O21 86.93(8) 2_656 .
O1W Pr1 O21 71.57(7) . .
O22 Pr1 N1 81.98(8) 2_656 .
O31 Pr1 N1 68.19(8) . .
O11 Pr1 N1 70.52(8) . .
O12 Pr1 N1 141.37(8) 2_656 .
O1W Pr1 N1 115.63(8) . .
O21 Pr1 N1 131.49(8) . .
O22 Pr1 N2 138.75(8) 2_656 .
O31 Pr1 N2 95.28(8) . .
O11 Pr1 N2 73.70(8) . .
O12 Pr1 N2 149.54(8) 2_656 .
O1W Pr1 N2 74.67(8) . .
O21 Pr1 N2 76.48(8) . .
N1 Pr1 N2 61.67(9) . .
O22 Pr1 Pr1 46.92(5) 2_656 2_656
O31 Pr1 Pr1 130.22(6) . 2_656
O11 Pr1 Pr1 61.36(5) . 2_656
O12 Pr1 Pr1 65.69(5) 2_656 2_656
O1W Pr1 Pr1 129.67(5) . 2_656
O21 Pr1 Pr1 75.00(5) . 2_656
N1 Pr1 Pr1 114.69(7) . 2_656
N2 Pr1 Pr1 131.31(6) . 2_656
O22 Pr1 Pr1 119.64(5) 2_656 2_756
O31 Pr1 Pr1 84.29(6) . 2_756
O11 Pr1 Pr1 137.84(5) . 2_756
O12 Pr1 Pr1 47.94(5) 2_656 2_756
O1W Pr1 Pr1 31.17(5) . 2_756
O21 Pr1 Pr1 63.13(6) . 2_756
N1 Pr1 Pr1 144.90(6) . 2_756
N2 Pr1 Pr1 101.60(6) . 2_756
Pr1 Pr1 Pr1 99.56(2) 2_656 2_756
Pr1 O1W H1WA 132(2) . .
Pr1 O1W H1WB 110(2) . .
H1WA O1W H1WB 107(3) . .
C107 O11 Pr1 140.82(19) . .
C107 O12 Pr1 128.01(17) . 2_656
C207 O21 Pr1 115.36(18) . .
C207 O22 Pr1 170.9(2) . 2_656
C307 O31 Pr1 141.3(2) . .
C1 N1 C12 117.9(3) . .
C1 N1 Pr1 121.1(2) . .
C12 N1 Pr1 120.8(2) . .
C10 N2 C11 118.7(3) . .
C10 N2 Pr1 121.2(2) . .
C11 N2 Pr1 120.0(2) . .
N1 C1 C2 123.6(4) . .
N1 C1 H1A 118.2 . .
C2 C1 H1A 118.2 . .
C3 C2 C1 118.5(5) . .
C3 C2 H2A 120.8 . .
C1 C2 H2A 120.8 . .
C2 C3 C4 120.7(4) . .
C2 C3 H3A 119.6 . .
C4 C3 H3A 119.6 . .
C3 C4 C12 117.1(4) . .
C3 C4 C5 124.5(5) . .
C12 C4 C5 118.4(5) . .
C6 C5 C4 122.9(5) . .
C6 C5 H5A 118.6 . .
C4 C5 H5A 118.6 . .
C5 C6 C7 118.6(5) . .
C5 C6 H6A 120.7 . .
C7 C6 H6A 120.7 . .
C8 C7 C11 116.1(4) . .
C8 C7 C6 122.1(5) . .
C11 C7 C6 121.8(5) . .
C9 C8 C7 121.5(4) . .
C9 C8 H8A 119.2 . .
C7 C8 H8A 119.2 . .
C8 C9 C10 118.2(5) . .
C8 C9 H9A 120.9 . .
C10 C9 H9A 120.9 . .
N2 C10 C9 122.7(4) . .
N2 C10 H10A 118.6 . .
C9 C10 H10A 118.6 . .
N2 C11 C7 122.5(4) . .
N2 C11 C12 118.7(3) . .
C7 C11 C12 118.8(4) . .
N1 C12 C4 122.1(4) . .
N1 C12 C11 118.4(3) . .
C4 C12 C11 119.5(4) . .
C102 C101 C106 119.6(3) . .
C102 C101 C107 119.7(3) . .
C106 C101 C107 120.5(3) . .
C103 C102 C101 120.9(3) . .
C103 C102 H10B 119.6 . .
C101 C102 H10B 119.6 . .
C102 C103 C104 119.0(3) . .
C102 C103 H10C 120.5 . .
C104 C103 H10C 120.5 . .
C105 C104 C103 120.9(3) . .
C105 C104 C108 120.0(4) . .
C103 C104 C108 119.0(4) . .
C104 C105 C106 119.8(4) . .
C104 C105 H10D 120.1 . .
C106 C105 H10D 120.1 . .
C101 C106 C105 119.9(3) . .
C101 C106 H10E 120.1 . .
C105 C106 H10E 120.1 . .
O11 C107 O12 125.6(3) . .
O11 C107 C101 116.7(3) . .
O12 C107 C101 117.7(3) . .
N11 C108 C104 179.2(6) . .
C206 C201 C202 118.9(3) . .
C206 C201 C207 120.9(3) . .
C202 C201 C207 120.1(3) . .
C203 C202 C201 120.9(3) . .
C203 C202 H20A 119.6 . .
C201 C202 H20A 119.6 . .
C202 C203 C204 119.8(3) . .
C202 C203 H20B 120.1 . .
C204 C203 H20B 120.1 . .
C205 C204 C203 119.3(3) . .
C205 C204 C208 120.5(4) . .
C203 C204 C208 120.2(4) . .
C204 C205 C206 120.4(3) . .
C204 C205 H20C 119.8 . .
C206 C205 H20C 119.8 . .
C201 C206 C205 120.6(3) . .
C201 C206 H20D 119.7 . .
C205 C206 H20D 119.7 . .
O21 C207 O22 123.4(3) . .
O21 C207 C201 119.1(3) . .
O22 C207 C201 117.5(3) . .
N21 C208 C204 179.7(7) . .
C306 C301 C302 119.0(4) . .
C306 C301 C307 121.8(3) . .
C302 C301 C307 119.2(3) . .
C301 C302 C303 120.1(4) . .
C301 C302 H30A 120.0 . .
C303 C302 H30A 120.0 . .
C304 C303 C302 119.9(4) . .
C304 C303 H30B 120.0 . .
C302 C303 H30B 120.0 . .
C305 C304 C303 120.0(4) . .
C305 C304 C308 121.1(6) . .
C303 C304 C308 119.0(5) . .
C304 C305 C306 120.2(5) . .
C304 C305 H30C 119.9 . .
C306 C305 H30C 119.9 . .
C301 C306 C305 120.7(4) . .
C301 C306 H30D 119.7 . .
C305 C306 H30D 119.7 . .
O32 C307 O31 125.0(3) . .
O32 C307 C301 118.4(3) . .
O31 C307 C301 116.6(3) . .
N31 C308 C304 178.7(11) . .

loop_
_geom_bond_atom_site_label_1
_geom_bond_atom_site_label_2
_geom_bond_distance
_geom_bond_site_symmetry_2
Pr1 O22 2.405(2) 2_656
Pr1 O31 2.427(2) .
Pr1 O11 2.441(2) .
Pr1 O12 2.462(2) 2_656
Pr1 O1W 2.468(2) .
Pr1 O21 2.481(2) .
Pr1 N1 2.661(3) .
Pr1 N2 2.675(3) .
Pr1 Pr1 4.4018(9) 2_656
Pr1 Pr1 6.3532(13) 2_756
O1W H1WA 0.947(10) .
O1W H1WB 0.951(10) .
O11 C107 1.248(4) .
O12 C107 1.260(4) .
O12 Pr1 2.462(2) 2_656
O21 C207 1.250(4) .
O22 C207 1.263(3) .
O22 Pr1 2.405(2) 2_656
O31 C307 1.272(4) .
O32 C307 1.239(4) .
N1 C1 1.327(5) .
N1 C12 1.352(4) .
N2 C10 1.319(5) .
N2 C11 1.357(4) .
N11 C108 1.134(5) .
N21 C208 1.141(5) .
N31 C308 1.136(7) .
C1 C2 1.396(6) .
C1 H1A 0.9300 .
C2 C3 1.350(7) .
C2 H2A 0.9300 .
C3 C4 1.393(7) .
C3 H3A 0.9300 .
C4 C12 1.419(5) .
C4 C5 1.441(7) .
C5 C6 1.356(8) .
C5 H5A 0.9300 .
C6 C7 1.422(7) .
C6 H6A 0.9300 .
C7 C8 1.400(7) .
C7 C11 1.410(5) .
C8 C9 1.354(8) .
C8 H8A 0.9300 .
C9 C10 1.404(5) .
C9 H9A 0.9300 .
C10 H10A 0.9300 .
C11 C12 1.441(5) .
C101 C102 1.380(4) .
C101 C106 1.376(5) .
C101 C107 1.506(4) .
C102 C103 1.376(5) .
C102 H10B 0.9300 .
C103 C104 1.367(5) .
C103 H10C 0.9300 .
C104 C105 1.380(6) .
C104 C108 1.454(6) .
C105 C106 1.375(5) .
C105 H10D 0.9300 .
C106 H10E 0.9300 .
C201 C206 1.368(4) .
C201 C202 1.381(4) .
C201 C207 1.506(4) .
C202 C203 1.373(5) .
C202 H20A 0.9300 .
C203 C204 1.382(6) .
C203 H20B 0.9300 .
C204 C205 1.374(5) .
C204 C208 1.439(5) .
C205 C206 1.377(5) .
C205 H20C 0.9300 .
C206 H20D 0.9300 .
C301 C306 1.376(5) .
C301 C302 1.389(5) .
C301 C307 1.499(5) .
C302 C303 1.384(6) .
C302 H30A 0.9300 .
C303 C304 1.371(7) .
C303 H30B 0.9300 .
C304 C305 1.376(7) .
C304 C308 1.437(7) .
C305 C306 1.369(6) .
C305 H30C 0.9300 .
C306 H30D 0.9300 .

loop_
_geom_hbond_atom_site_label_D
_geom_hbond_atom_site_label_H
_geom_hbond_atom_site_label_A
_geom_hbond_distance_DH
_geom_hbond_distance_HA
_geom_hbond_distance_DA
_geom_hbond_angle_DHA
O1W H1WB O32 0.951(10) 1.697(15) 2.618(3) 162(3)
